data_4134781
loop_
_publ_author_name
'Bower, Jamey K.'
'Cypcar, Andrew D.'
'Henriquez, Brenda'
'Stieber, S Chantal E'
'Zhang, Shiyu'

_publ_section_title
;
 C(sp<sup>3</sup>)-H Fluorination with a Copper(II)/(III) Redox Couple.
;
_journal_name_full 'Journal of the American Chemical Society'
_journal_paper_doi 10.1021/jacs.0c02583
_journal_year 2020
_chemical_formula_moiety 'C31 H37 Cu F N3 O2, C36 H30 N P2, 5(C4 H8 O)'
_chemical_formula_sum 'C87 H107 Cu F N4 O7 P2'
_chemical_formula_weight 1465.24
_chemical_name_systematic
;   
 Bis(triphenylphosphoranylidene)ammonium [N,N'-Bis(2,6-diisopropylphenyl)-
 2,6-pyridinedicarboxamido] copper fluoride tetrahydrofuran solvate
;
_space_group_crystal_system orthorhombic
_space_group_IT_number 19
_space_group_name_Hall 'P 2ac 2ab'
_space_group_name_H-M_alt 'P 21 21 21'
_atom_sites_solution_hydrogens geom
_audit_creation_date 2020-01-25
_audit_creation_method
;
Olex2 1.2
(compiled May 18 2018 14:05:52 for OlexSys, GUI svn.r5506)
;
_cell_angle_alpha 90
_cell_angle_beta 90
_cell_angle_gamma 90
_cell_formula_units_Z 4
_cell_length_a 15.0248(16)
_cell_length_b 17.643(2)
_cell_length_c 30.044(3)
_cell_measurement_reflns_used 9858
_cell_measurement_temperature 100
_cell_measurement_theta_max 23.809
_cell_measurement_theta_min 2.238
_cell_volume 7964.1(15)
_computing_cell_refinement 'SAINT V8.38A (Bruker, 2016)'
_computing_data_collection 'APEX3 v2017.3-0 (Bruker, 2017)'
_computing_data_reduction 'SAINT V8.38A (Bruker, 2016)'
_computing_molecular_graphics 'Olex2 (Dolomanov et al., 2009)'
_computing_publication_material 'Olex2 (Dolomanov et al., 2009)'
_computing_structure_refinement 'ShelXL (Sheldrick, 2015)'
_computing_structure_solution 'ShelXT (Sheldrick, 2015)'
_diffrn_ambient_temperature 100
_diffrn_detector 'Bruker APEX-II CCD'
_diffrn_detector_area_resol_mean 7.9
_diffrn_detector_type 'CCD Area Detector'
_diffrn_measured_fraction_theta_full 0.999
_diffrn_measured_fraction_theta_max 0.999
_diffrn_measurement_device 'Kappa Four-Circle Diffractometer'
_diffrn_measurement_device_type 'Nonius Kappa APEX II'
_diffrn_measurement_method '\w and \f scans'
_diffrn_radiation_monochromator graphite
_diffrn_radiation_probe x-ray
_diffrn_radiation_type MoK\a
_diffrn_radiation_wavelength 0.71073
_diffrn_reflns_av_R_equivalents 0.0531
_diffrn_reflns_av_unetI/netI 0.0481
_diffrn_reflns_Laue_measured_fraction_full 0.999
_diffrn_reflns_Laue_measured_fraction_max 0.999
_diffrn_reflns_limit_h_max 12
_diffrn_reflns_limit_h_min -18
_diffrn_reflns_limit_k_max 22
_diffrn_reflns_limit_k_min -22
_diffrn_reflns_limit_l_max 37
_diffrn_reflns_limit_l_min -37
_diffrn_reflns_number 97748
_diffrn_reflns_point_group_measured_fraction_full 1.000
_diffrn_reflns_point_group_measured_fraction_max 0.999
_diffrn_reflns_theta_full 25.242
_diffrn_reflns_theta_max 26.328
_diffrn_reflns_theta_min 1.338
_diffrn_source 'sealed tube'
_diffrn_source_type fine-focus
_diffrn_standards_number 0
_exptl_absorpt_coefficient_mu 0.373
_exptl_absorpt_correction_T_max 0.7454
_exptl_absorpt_correction_T_min 0.6484
_exptl_absorpt_correction_type multi-scan
_exptl_absorpt_process_details
;
 SADABS-2016/2 (Bruker,2016/2) was used for absorption correction. 
 wR2(int) was 0.0671 before and 0.0630 after correction. 
 The Ratio of minimum to maximum transmission is 0.8699.
 The \l/2 correction factor is Not present.
;
_exptl_crystal_colour blue
_exptl_crystal_colour_primary blue
_exptl_crystal_density_diffrn 1.222
_exptl_crystal_description block
_exptl_crystal_F_000 3124
_exptl_crystal_recrystallization_method
; 
 Grown from a concentrated solution of THF
layered with diethyl ether at -35 degrees C.
;
_exptl_crystal_size_max 0.5
_exptl_crystal_size_mid 0.203
_exptl_crystal_size_min 0.15
_refine_diff_density_max 0.386
_refine_diff_density_min -0.334
_refine_diff_density_rms 0.053
_refine_ls_abs_structure_details
;
 Flack x determined using 5736 quotients [(I+)-(I-)]/[(I+)+(I-)]
 (Parsons, Flack and Wagner, Acta Cryst. B69 (2013) 249-259).
;
_refine_ls_abs_structure_Flack -0.005(4)
_refine_ls_extinction_method none
_refine_ls_goodness_of_fit_ref 1.031
_refine_ls_hydrogen_treatment constr
_refine_ls_matrix_type full
_refine_ls_number_parameters 947
_refine_ls_number_reflns 16194
_refine_ls_number_restraints 90
_refine_ls_restrained_S_all 1.040
_refine_ls_R_factor_all 0.0491
_refine_ls_R_factor_gt 0.0396
_refine_ls_shift/su_max 0.000
_refine_ls_shift/su_mean 0.000
_refine_ls_structure_factor_coef Fsqd
_refine_ls_weighting_details 'w=1/[\s^2^(Fo^2^)+(0.0653P)^2^] where P=(Fo^2^+2Fc^2^)/3'
_refine_ls_weighting_scheme calc
_refine_ls_wR_factor_gt 0.0989
_refine_ls_wR_factor_ref 0.1030
_reflns_Friedel_coverage 0.833
_reflns_Friedel_fraction_full 1.000
_reflns_Friedel_fraction_max 0.999
_reflns_number_gt 14115
_reflns_number_total 16194
_reflns_threshold_expression 'I > 2\s(I)'
_cod_data_source_file ja0c02583_si_002.cif
_cod_data_source_block pdacufppn
_cod_depositor_comments
;
The following automatic conversions were performed:

data item '_diffrn_radiation_probe' value 'X-ray' was changed to
'x-ray' in accordance with the
/home/data/users/saulius/crontab/automatic-downloads/rss-feeds/ACS/lib/dictionaries/cif_core.dic
dictionary named 'cif_core.dic' version 2.4.2 last updated on
2011-04-26.

Automatic conversion script
Id: cif_fix_values 7556 2019-12-06 15:28:31Z antanas 
;
_cod_original_cell_volume 7964.3(15)
_cod_database_code 4134781
_shelx_shelxl_version_number 2018/1
_shelx_space_group_comment
;
The symmetry employed for this shelxl refinement is uniquely defined
by the following loop, which should always be used as a source of
symmetry information in preference to the above space-group names.
They are only intended as comments.
;
_olex2_refinement_description
;
1. Fixed Uiso
 At 1.2 times of:
  All C(H) groups, All C(H,H) groups, All C(H,H,H,H) groups
 At 1.5 times of:
  All C(H,H,H) groups
2. Shared sites
{C5F, O1E}
3. Uiso/Uaniso restraints and constraints
Uanis(O1F) = Uanis(O1G)
Uanis(C1F) = Uanis(C4G)
Uanis(C4F) = Uanis(C3G)
Uanis(C2F) = Uanis(C1G)
Uanis(C3F) = Uanis(C2G)
Uanis(C5F) = Uanis(O1E)
Uanis(C1E) = Uanis(O0AA)
4. Rigid body (RIGU) restrains
 O1F, C1F, C2F, C3F, C4F, O1G, C1G, C2G, C3G, C4G
 with sigma for 1-2 distances of 0.002 and sigma for 1-3 distances of 0.002
5. Same fragment restrains
{O1C, C2C, C3C, C4C, C5C} sigma for 1-2: 0.02, 1-3: 0.04
as
{O1F, C1F, C2F, C3F, C4F}
{O1C, C2C, C3C, C4C, C5C} sigma for 1-2: 0.02, 1-3: 0.04
as
{O1G, C1G, C2G, C3G, C4G}
6. Others
 Sof(O1G)=Sof(C1G)=Sof(H1GA)=Sof(H1GB)=Sof(C2G)=Sof(H2GA)=Sof(H2GB)=Sof(C3G)=
 Sof(H3GA)=Sof(H3GB)=Sof(C4G)=Sof(H4GA)=Sof(H4GB)=1-FVAR(1)
 Sof(O1F)=Sof(C1F)=Sof(H1FA)=Sof(H1FB)=Sof(C2F)=Sof(H2FA)=Sof(H2FB)=Sof(C3F)=
 Sof(H3FA)=Sof(H3FB)=Sof(C4F)=Sof(H4FA)=Sof(H4FB)=FVAR(1)
 Sof(H2AC)=Sof(H2AD)=Sof(H0AC)=Sof(H0AD)=Sof(O0AA)=Sof(C5F)=Sof(H5FA)=
 Sof(H5FB)=1-FVAR(2)
 Sof(H2AA)=Sof(H2AB)=Sof(H0AA)=Sof(H0AB)=Sof(O1E)=Sof(C1E)=Sof(H1EA)=Sof(H1EB)=
 FVAR(2)
7.a Ternary CH refined with riding coordinates:
 C16(H16), C26(H26), C13(H13), C29(H29)
7.b Secondary CH2 refined with riding coordinates:
 C2D(H2DA,H2DB), C4D(H4DA,H4DB), C1D(H1DA,H1DB), C3D(H3DA,H3DB), C1F(H1FA,
 H1FB), C2F(H2FA,H2FB), C3F(H3FA,H3FB), C4F(H4FA,H4FB), C2AA(H2AA,H2AB),
 C2AA(H2AC,H2AD), C0AA(H0AA,H0AB), C0AA(H0AC,H0AD), C1AA(H1AA,H1AB), C1E(H1EA,
 H1EB), C5F(H5FA,H5FB), C2C(H2CA,H2CB), C3C(H3CA,H3CB), C4C(H4CA,H4CB),
 C5C(H5CA,H5CB), C2B(H2BA,H2BB), C1B(H1BA,H1BB), C3B(H3BA,H3BB), C4B(H4BA,H4BB),
  C1G(H1GA,H1GB), C2G(H2GA,H2GB), C3G(H3GA,H3GB), C4G(H4GA,H4GB)
7.c Aromatic/amide H refined with riding coordinates:
 C3(H3), C4(H4), C22(H22), C9(H9), C10(H10), C11(H11), C24(H24), C2(H2),
 C23(H23), C28A(H28D), C20A(H20A), C18A(H18D), C2A(H2A), C29A(H29A), C12A(H12A),
  C6A(H6A), C3A(H3A), C27A(H27D), C30A(H30D), C26A(H26A), C5A(H5A), C32A(H32A),
 C23A(H23A), C35A(H35A), C17A(H17D), C24A(H24A), C10A(H10A), C15A(H15D),
 C11A(H11A), C16A(H16A), C33A(H33A), C36A(H36A), C22A(H22A), C21A(H21A),
 C4A(H4A), C34A(H34A), C14A(H14D), C9A(H9A), C8A(H8A)
7.d Idealised Me refined as rotating group:
 C15(H15A,H15B,H15C), C31(H31A,H31B,H31C), C18(H18A,H18B,H18C), C27(H27A,H27B,
 H27C), C28(H28A,H28B,H28C), C14(H14A,H14B,H14C), C30(H30A,H30B,H30C), C17(H17A,
 H17B,H17C)
;
_olex2_exptl_crystal_mounting_method 'Mounted on a MiTeGen mount with Paratone oil'
_olex2_submission_original_sample_id '[PPN]PDACuF'
_olex2_submission_special_instructions 'No special instructions were received'

loop_
_space_group_symop_operation_xyz
'x, y, z'
'-x+1/2, -y, z+1/2'
'-x, y+1/2, -z+1/2'
'x+1/2, -y+1/2, -z'

loop_
_atom_site_label
_atom_site_type_symbol
_atom_site_fract_x
_atom_site_fract_y
_atom_site_fract_z
_atom_site_U_iso_or_equiv
_atom_site_adp_type
_atom_site_occupancy
_atom_site_site_symmetry_order
_atom_site_calc_flag
_atom_site_refinement_flags_posn
_atom_site_refinement_flags_adp
_atom_site_refinement_flags_occupancy
_atom_site_disorder_assembly
_atom_site_disorder_group
Cu1 Cu 0.44645(2) 0.30386(2) 0.13177(2) 0.01672(10) Uani 1 1 d . . . . .
F1 F 0.37363(13) 0.32296(12) 0.17921(6) 0.0283(5) Uani 1 1 d . . . . .
O2 O 0.34335(15) 0.21979(14) 0.01594(7) 0.0230(5) Uani 1 1 d . . . . .
O1 O 0.71415(15) 0.33968(14) 0.13876(8) 0.0287(6) Uani 1 1 d . . . . .
N2 N 0.56356(19) 0.33601(15) 0.15689(9) 0.0194(6) Uani 1 1 d . . . . .
N1 N 0.52211(17) 0.28201(15) 0.08152(9) 0.0173(6) Uani 1 1 d . . . . .
N3 N 0.35563(17) 0.26684(16) 0.08797(8) 0.0169(6) Uani 1 1 d . . . . .
C20 C 0.2616(2) 0.26272(19) 0.09443(10) 0.0169(7) Uani 1 1 d . . . . .
C1 C 0.4855(2) 0.25458(19) 0.04459(10) 0.0172(7) Uani 1 1 d . . . . .
C19 C 0.3858(2) 0.24476(18) 0.04812(10) 0.0168(7) Uani 1 1 d . . . . .
C3 C 0.6283(2) 0.2567(2) 0.00995(11) 0.0238(8) Uani 1 1 d . . . . .
H3 H 0.664589 0.248126 -0.014626 0.029 Uiso 1 1 calc R . . . .
C4 C 0.6646(2) 0.2853(2) 0.04856(11) 0.0224(7) Uani 1 1 d . . . . .
H4 H 0.725010 0.296386 0.050273 0.027 Uiso 1 1 calc R . . . .
C5 C 0.6090(2) 0.29741(19) 0.08502(11) 0.0193(7) Uani 1 1 d . . . . .
C12 C 0.5883(2) 0.3119(2) 0.23608(11) 0.0207(7) Uani 1 1 d . . . . .
C25 C 0.2201(2) 0.1919(2) 0.09908(10) 0.0210(7) Uani 1 1 d . . . . .
C22 C 0.1204(2) 0.3250(2) 0.10010(11) 0.0253(8) Uani 1 1 d . . . . .
H22 H 0.086586 0.369149 0.100884 0.030 Uiso 1 1 calc R . . . .
C9 C 0.6015(3) 0.4679(2) 0.25149(13) 0.0303(9) Uani 1 1 d . . . . .
H9 H 0.605371 0.519647 0.256967 0.036 Uiso 1 1 calc R . . . .
C8 C 0.5881(2) 0.4424(2) 0.20807(11) 0.0232(7) Uani 1 1 d . . . . .
C16 C 0.5791(2) 0.2274(2) 0.22835(12) 0.0257(8) Uani 1 1 d . . . . .
H16 H 0.579995 0.219106 0.196100 0.031 Uiso 1 1 calc R . . . .
C6 C 0.6347(2) 0.32681(18) 0.13025(12) 0.0196(7) Uani 1 1 d . . . . .
C26 C 0.2569(2) 0.4069(2) 0.08903(12) 0.0275(8) Uani 1 1 d . . . . .
H26 H 0.321213 0.398061 0.087393 0.033 Uiso 1 1 calc R . . . .
C10 C 0.6093(2) 0.4168(2) 0.28702(12) 0.0299(9) Uani 1 1 d . . . . .
H10 H 0.618849 0.434574 0.315777 0.036 Uiso 1 1 calc R . . . .
C7 C 0.5805(2) 0.36359(19) 0.20101(11) 0.0196(7) Uani 1 1 d . . . . .
C13 C 0.5801(2) 0.4972(2) 0.16918(13) 0.0281(8) Uani 1 1 d . . . . .
H13 H 0.597325 0.469711 0.142182 0.034 Uiso 1 1 calc R . . . .
C11 C 0.6029(2) 0.3403(2) 0.27905(11) 0.0252(8) Uani 1 1 d . . . . .
H11 H 0.608224 0.306641 0.302705 0.030 Uiso 1 1 calc R . . . .
C15 C 0.4835(3) 0.5214(3) 0.16358(16) 0.0412(10) Uani 1 1 d . . . . .
H15A H 0.446834 0.477397 0.159682 0.062 Uiso 1 1 calc GR . . . .
H15B H 0.478260 0.553605 0.137937 0.062 Uiso 1 1 calc GR . . . .
H15C H 0.464561 0.548633 0.189583 0.062 Uiso 1 1 calc GR . . . .
C29 C 0.2739(2) 0.1192(2) 0.10119(13) 0.0274(8) Uani 1 1 d . . . . .
H29 H 0.333855 0.131336 0.090470 0.033 Uiso 1 1 calc R . . . .
C31 C 0.2834(3) 0.0934(2) 0.14962(13) 0.0358(10) Uani 1 1 d . . . . .
H31A H 0.309776 0.133292 0.166876 0.054 Uiso 1 1 calc GR . . . .
H31B H 0.320587 0.049219 0.150881 0.054 Uiso 1 1 calc GR . . . .
H31C H 0.225700 0.081490 0.161455 0.054 Uiso 1 1 calc GR . . . .
C18 C 0.6569(3) 0.1823(2) 0.24833(15) 0.0438(11) Uani 1 1 d . . . . .
H18A H 0.711854 0.199855 0.235718 0.066 Uiso 1 1 calc GR . . . .
H18B H 0.649363 0.129447 0.241754 0.066 Uiso 1 1 calc GR . . . .
H18C H 0.658049 0.189429 0.280003 0.066 Uiso 1 1 calc GR . . . .
C27 C 0.2294(4) 0.4439(3) 0.04571(15) 0.0494(12) Uani 1 1 d . . . . .
H27A H 0.243958 0.411005 0.021314 0.074 Uiso 1 1 calc GR . . . .
H27B H 0.260324 0.491128 0.042333 0.074 Uiso 1 1 calc GR . . . .
H27C H 0.166381 0.452976 0.046014 0.074 Uiso 1 1 calc GR . . . .
C21 C 0.2130(2) 0.3303(2) 0.09510(11) 0.0207(7) Uani 1 1 d . . . . .
C24 C 0.1276(2) 0.1903(2) 0.10343(11) 0.0253(8) Uani 1 1 d . . . . .
H24 H 0.098697 0.143907 0.106075 0.030 Uiso 1 1 calc R . . . .
C2 C 0.5375(2) 0.2406(2) 0.00749(11) 0.0229(8) Uani 1 1 d . . . . .
H2 H 0.512589 0.220941 -0.018399 0.028 Uiso 1 1 calc R . . . .
C23 C 0.0784(2) 0.2560(2) 0.10386(11) 0.0261(8) Uani 1 1 d . . . . .
H23 H 0.016787 0.253851 0.106697 0.031 Uiso 1 1 calc R . . . .
C28 C 0.2403(3) 0.4582(2) 0.12912(14) 0.0380(9) Uani 1 1 d . . . . .
H28A H 0.178705 0.472802 0.129809 0.057 Uiso 1 1 calc GR . . . .
H28B H 0.276768 0.502708 0.126768 0.057 Uiso 1 1 calc GR . . . .
H28C H 0.254833 0.431483 0.155972 0.057 Uiso 1 1 calc GR . . . .
C14 C 0.6422(3) 0.5659(2) 0.17349(15) 0.0384(10) Uani 1 1 d . . . . .
H14A H 0.625163 0.595380 0.198951 0.058 Uiso 1 1 calc GR . . . .
H14B H 0.637850 0.596486 0.147163 0.058 Uiso 1 1 calc GR . . . .
H14C H 0.702395 0.548703 0.177052 0.058 Uiso 1 1 calc GR . . . .
C30 C 0.2375(3) 0.0575(2) 0.07105(14) 0.0406(10) Uani 1 1 d . . . . .
H30A H 0.179154 0.043132 0.081006 0.061 Uiso 1 1 calc GR . . . .
H30B H 0.276192 0.014300 0.072005 0.061 Uiso 1 1 calc GR . . . .
H30C H 0.233987 0.076192 0.041083 0.061 Uiso 1 1 calc GR . . . .
C17 C 0.4903(3) 0.1987(3) 0.24547(16) 0.0423(10) Uani 1 1 d . . . . .
H17A H 0.486899 0.206546 0.277045 0.063 Uiso 1 1 calc GR . . . .
H17B H 0.484773 0.145629 0.239074 0.063 Uiso 1 1 calc GR . . . .
H17C H 0.442889 0.225873 0.231116 0.063 Uiso 1 1 calc GR . . . .
P1A P 0.09380(6) 0.51644(5) 0.30802(3) 0.01782(18) Uani 1 1 d . . . . .
P2A P 0.00439(6) 0.57382(5) 0.22677(3) 0.01883(18) Uani 1 1 d . . . . .
N1A N 0.07157(18) 0.57026(16) 0.26737(9) 0.0203(6) Uani 1 1 d . . . . .
C1A C 0.1081(2) 0.57378(19) 0.35683(10) 0.0191(7) Uani 1 1 d . . . . .
C13A C 0.0103(2) 0.44656(19) 0.32115(11) 0.0204(7) Uani 1 1 d . . . . .
C19A C -0.0803(2) 0.64449(19) 0.23573(11) 0.0197(7) Uani 1 1 d . . . . .
C28A C -0.1279(2) 0.3443(2) 0.20463(12) 0.0279(8) Uani 1 1 d . . . . .
H28D H -0.154085 0.297022 0.200601 0.033 Uiso 1 1 calc R . . . .
C31A C 0.0657(2) 0.59998(19) 0.17750(11) 0.0223(7) Uani 1 1 d . . . . .
C20A C -0.1423(2) 0.6616(2) 0.20228(12) 0.0256(8) Uani 1 1 d . . . . .
H20A H -0.137596 0.638852 0.174456 0.031 Uiso 1 1 calc R . . . .
C25A C -0.0513(2) 0.48557(18) 0.21568(10) 0.0208(7) Uani 1 1 d . . . . .
C18A C 0.0213(3) 0.3708(2) 0.31081(13) 0.0297(8) Uani 1 1 d . . . . .
H18D H 0.073679 0.354187 0.297564 0.036 Uiso 1 1 calc R . . . .
C2A C 0.1391(2) 0.64762(19) 0.35145(11) 0.0213(7) Uani 1 1 d . . . . .
H2A H 0.147757 0.667122 0.323022 0.026 Uiso 1 1 calc R . . . .
C29A C -0.1764(2) 0.4025(2) 0.22377(13) 0.0298(8) Uani 1 1 d . . . . .
H29A H -0.234645 0.394036 0.233018 0.036 Uiso 1 1 calc R . . . .
C12A C 0.2416(2) 0.4711(2) 0.25876(12) 0.0245(8) Uani 1 1 d . . . . .
H12A H 0.215766 0.496816 0.235026 0.029 Uiso 1 1 calc R . . . .
C6A C 0.0956(3) 0.5447(2) 0.39947(12) 0.0290(8) Uani 1 1 d . . . . .
H6A H 0.075600 0.495224 0.403192 0.035 Uiso 1 1 calc R . . . .
C3A C 0.1572(2) 0.6925(2) 0.38876(12) 0.0240(7) Uani 1 1 d . . . . .
H3A H 0.178183 0.741663 0.385135 0.029 Uiso 1 1 calc R . . . .
C27A C -0.0409(3) 0.3558(2) 0.19149(12) 0.0277(8) Uani 1 1 d . . . . .
H27D H -0.008520 0.316113 0.179056 0.033 Uiso 1 1 calc R . . . .
C30A C -0.1383(2) 0.4729(2) 0.22908(12) 0.0242(8) Uani 1 1 d . . . . .
H30D H -0.171019 0.512065 0.241726 0.029 Uiso 1 1 calc R . . . .
C26A C -0.0018(2) 0.4262(2) 0.19678(12) 0.0245(7) Uani 1 1 d . . . . .
H26A H 0.056790 0.434121 0.187912 0.029 Uiso 1 1 calc R . . . .
C5A C 0.1132(3) 0.5897(2) 0.43656(13) 0.0376(10) Uani 1 1 d . . . . .
H5A H 0.104468 0.570519 0.465050 0.045 Uiso 1 1 calc R . . . .
C32A C 0.0289(2) 0.5926(2) 0.13494(12) 0.0297(8) Uani 1 1 d . . . . .
H32A H -0.027073 0.570931 0.131400 0.036 Uiso 1 1 calc R . . . .
C23A C -0.1560(2) 0.7315(2) 0.28458(12) 0.0285(8) Uani 1 1 d . . . . .
H23A H -0.160258 0.755531 0.312036 0.034 Uiso 1 1 calc R . . . .
C35A C 0.1960(3) 0.6569(2) 0.14484(13) 0.0304(9) Uani 1 1 d . . . . .
H35A H 0.252538 0.677688 0.148034 0.037 Uiso 1 1 calc R . . . .
C17A C -0.0463(3) 0.3197(2) 0.32025(15) 0.0391(10) Uani 1 1 d . . . . .
H17D H -0.038490 0.268509 0.313923 0.047 Uiso 1 1 calc R . . . .
C24A C -0.0876(2) 0.6804(2) 0.27696(11) 0.0240(7) Uani 1 1 d . . . . .
H24A H -0.046571 0.669983 0.299319 0.029 Uiso 1 1 calc R . . . .
C10A C 0.3622(3) 0.3984(2) 0.28847(14) 0.0346(9) Uani 1 1 d . . . . .
H10A H 0.417461 0.375629 0.284634 0.042 Uiso 1 1 calc R . . . .
C15A C -0.1364(3) 0.4198(2) 0.34854(15) 0.0393(10) Uani 1 1 d . . . . .
H15D H -0.189660 0.436249 0.360976 0.047 Uiso 1 1 calc R . . . .
C11A C 0.3221(2) 0.4365(2) 0.25340(14) 0.0325(9) Uani 1 1 d . . . . .
H11A H 0.350407 0.438521 0.225906 0.039 Uiso 1 1 calc R . . . .
C16A C -0.1241(3) 0.3442(2) 0.33880(15) 0.0378(10) Uani 1 1 d . . . . .
H16A H -0.169202 0.309600 0.344901 0.045 Uiso 1 1 calc R . . . .
C33A C 0.0759(3) 0.6176(2) 0.09804(13) 0.0372(10) Uani 1 1 d . . . . .
H33A H 0.051322 0.612579 0.069779 0.045 Uiso 1 1 calc R . . . .
C7A C 0.1977(2) 0.46798(19) 0.29961(11) 0.0217(7) Uani 1 1 d . . . . .
C36A C 0.1494(2) 0.63303(19) 0.18215(12) 0.0238(8) Uani 1 1 d . . . . .
H36A H 0.174084 0.639110 0.210320 0.029 Uiso 1 1 calc R . . . .
C22A C -0.2178(2) 0.7470(2) 0.25184(12) 0.0254(8) Uani 1 1 d . . . . .
H22A H -0.264211 0.780630 0.257368 0.030 Uiso 1 1 calc R . . . .
C21A C -0.2103(2) 0.71220(19) 0.21069(12) 0.0263(8) Uani 1 1 d . . . . .
H21A H -0.251482 0.723047 0.188484 0.032 Uiso 1 1 calc R . . . .
C4A C 0.1439(2) 0.6637(2) 0.43086(12) 0.0302(9) Uani 1 1 d . . . . .
H4A H 0.155430 0.693802 0.455615 0.036 Uiso 1 1 calc R . . . .
C34A C 0.1591(3) 0.6499(2) 0.10311(13) 0.0350(9) Uani 1 1 d . . . . .
H34A H 0.190241 0.666884 0.078283 0.042 Uiso 1 1 calc R . . . .
C14A C -0.0691(2) 0.4708(2) 0.33971(13) 0.0305(9) Uani 1 1 d . . . . .
H14D H -0.077179 0.521846 0.346276 0.037 Uiso 1 1 calc R . . . .
C9A C 0.3190(3) 0.3945(2) 0.32951(14) 0.0354(9) Uani 1 1 d . . . . .
H9A H 0.345518 0.369219 0.353212 0.042 Uiso 1 1 calc R . . . .
C8A C 0.2366(3) 0.4286(2) 0.33486(13) 0.0306(8) Uani 1 1 d . . . . .
H8A H 0.207092 0.425151 0.362004 0.037 Uiso 1 1 calc R . . . .
O1D O 0.3534(4) 0.6426(3) -0.06900(16) 0.1029(16) Uani 1 1 d . . . . .
C2D C 0.2463(7) 0.7162(6) -0.0296(3) 0.130(3) Uani 1 1 d . . . . .
H2DA H 0.273349 0.740389 -0.004012 0.155 Uiso 1 1 calc R . . . .
H2DB H 0.182437 0.713161 -0.025330 0.155 Uiso 1 1 calc R . . . .
C4D C 0.3614(7) 0.7239(5) -0.0831(3) 0.113(3) Uani 1 1 d . . . . .
H4DA H 0.374531 0.727814 -0.114588 0.136 Uiso 1 1 calc R . . . .
H4DB H 0.407710 0.749597 -0.066355 0.136 Uiso 1 1 calc R . . . .
C1D C 0.2844(6) 0.6428(4) -0.0379(3) 0.104(3) Uani 1 1 d . . . . .
H1DA H 0.306718 0.622543 -0.010084 0.124 Uiso 1 1 calc R . . . .
H1DB H 0.237768 0.609142 -0.048343 0.124 Uiso 1 1 calc R . . . .
C3D C 0.2696(6) 0.7568(5) -0.0724(3) 0.111(3) Uani 1 1 d . . . . .
H3DA H 0.272418 0.811257 -0.068008 0.133 Uiso 1 1 calc R . . . .
H3DB H 0.227032 0.745579 -0.095749 0.133 Uiso 1 1 calc R . . . .
O1F O 0.4664(6) 0.5389(5) 0.0152(4) 0.110(2) Uani 0.631(6) 1 d D U P A 1
C1F C 0.5321(9) 0.4833(9) 0.0358(5) 0.109(3) Uani 0.631(6) 1 d D U P A 1
H1FA H 0.511934 0.467180 0.065019 0.131 Uiso 0.631(6) 1 calc R . P A 1
H1FB H 0.539147 0.438892 0.017109 0.131 Uiso 0.631(6) 1 calc R . P A 1
C2F C 0.6123(8) 0.5231(9) 0.0391(5) 0.118(3) Uani 0.631(6) 1 d D U P A 1
H2FA H 0.661249 0.489441 0.031953 0.141 Uiso 0.631(6) 1 calc R . P A 1
H2FB H 0.620191 0.540379 0.069508 0.141 Uiso 0.631(6) 1 calc R . P A 1
C3F C 0.6142(8) 0.5869(10) 0.0098(6) 0.133(4) Uani 0.631(6) 1 d D U P A 1
H3FA H 0.665282 0.585286 -0.009942 0.160 Uiso 0.631(6) 1 calc R . P A 1
H3FB H 0.614341 0.634407 0.026082 0.160 Uiso 0.631(6) 1 calc R . P A 1
C4F C 0.5243(9) 0.5748(9) -0.0163(5) 0.118(3) Uani 0.631(6) 1 d D U P A 1
H4FA H 0.499795 0.622948 -0.026018 0.142 Uiso 0.631(6) 1 calc R . P A 1
H4FB H 0.533403 0.542767 -0.042150 0.142 Uiso 0.631(6) 1 calc R . P A 1
C2AA C 0.6407(4) 0.0568(3) 0.0828(2) 0.0615(15) Uani 1 1 d . . . . .
H2AA H 0.635654 0.094470 0.059441 0.074 Uiso 0.674(8) 1 calc R . P B 1
H2AB H 0.699931 0.035024 0.081605 0.074 Uiso 0.674(8) 1 calc R . P B 1
H2AC H 0.635654 0.094470 0.059441 0.074 Uiso 0.326(8) 1 calc R . P B 2
H2AD H 0.699931 0.035024 0.081605 0.074 Uiso 0.326(8) 1 calc R . P B 2
C0AA C 0.5282(3) 0.0781(3) 0.13626(19) 0.0560(13) Uani 1 1 d . . . . .
H0AA H 0.519403 0.066894 0.167567 0.067 Uiso 0.674(8) 1 calc R . P B 1
H0AB H 0.493272 0.122457 0.128719 0.067 Uiso 0.674(8) 1 calc R . P B 1
H0AC H 0.495881 0.124318 0.142790 0.067 Uiso 0.326(8) 1 calc R . P B 2
H0AD H 0.519430 0.041650 0.160054 0.067 Uiso 0.326(8) 1 calc R . P B 2
C1AA C 0.6253(3) 0.0925(2) 0.12709(17) 0.0443(11) Uani 1 1 d . . . . .
H1AA H 0.637608 0.146474 0.126071 0.053 Uiso 1 1 calc R . . . .
H1AB H 0.662421 0.069386 0.149713 0.053 Uiso 1 1 calc R . . . .
O1E O 0.5764(3) -0.0002(3) 0.07674(14) 0.0734(13) Uani 0.674(8) 1 d . . P B 1
C1E C 0.5008(5) 0.0143(5) 0.1094(4) 0.0541(19) Uani 0.674(8) 1 d . . P B 1
H1EA H 0.446222 0.025952 0.093628 0.065 Uiso 0.674(8) 1 calc R . P B 1
H1EB H 0.490835 -0.029875 0.127973 0.065 Uiso 0.674(8) 1 calc R . P B 1
O0AA O 0.5022(8) 0.0428(7) 0.0869(5) 0.0541(19) Uani 0.326(8) 1 d . . P B 2
C5F C 0.5764(3) -0.0002(3) 0.07674(14) 0.0734(13) Uani 0.326(8) 1 d . . P B 2
H5FA H 0.575088 -0.018928 0.046390 0.088 Uiso 0.326(8) 1 calc R . P B 2
H5FB H 0.584336 -0.042168 0.097230 0.088 Uiso 0.326(8) 1 calc R . P B 2
O1C O 0.3437(3) -0.04558(18) -0.07870(13) 0.0614(10) Uani 1 1 d D . . . .
C2C C 0.3751(4) -0.0354(3) -0.0345(2) 0.0727(18) Uani 1 1 d D . . . .
H2CA H 0.416105 -0.075657 -0.026529 0.087 Uiso 1 1 calc R . . . .
H2CB H 0.325738 -0.036038 -0.013634 0.087 Uiso 1 1 calc R . . . .
C3C C 0.4214(4) 0.0401(4) -0.03330(19) 0.0728(17) Uani 1 1 d D . . . .
H3CA H 0.406357 0.067628 -0.006365 0.087 Uiso 1 1 calc R . . . .
H3CB H 0.485481 0.033695 -0.034562 0.087 Uiso 1 1 calc R . . . .
C4C C 0.3888(4) 0.0808(3) -0.07307(18) 0.0577(13) Uani 1 1 d D . . . .
H4CA H 0.437705 0.092327 -0.093041 0.069 Uiso 1 1 calc R . . . .
H4CB H 0.360108 0.127914 -0.064574 0.069 Uiso 1 1 calc R . . . .
C5C C 0.3234(3) 0.0286(3) -0.09513(18) 0.0534(13) Uani 1 1 d D . . . .
H5CA H 0.262894 0.042684 -0.087506 0.064 Uiso 1 1 calc R . . . .
H5CB H 0.329958 0.030456 -0.127234 0.064 Uiso 1 1 calc R . . . .
O1B O 0.6524(3) 0.2621(3) 0.4051(2) 0.124(2) Uani 1 1 d . . . . .
C2B C 0.5255(6) 0.3187(5) 0.4304(5) 0.171(6) Uani 1 1 d . . . . .
H2BA H 0.517100 0.304798 0.461315 0.206 Uiso 1 1 calc R . . . .
H2BB H 0.490461 0.363444 0.423690 0.206 Uiso 1 1 calc R . . . .
C1B C 0.6255(5) 0.3306(4) 0.4190(3) 0.093(2) Uani 1 1 d . . . . .
H1BA H 0.632784 0.368195 0.395775 0.112 Uiso 1 1 calc R . . . .
H1BB H 0.658661 0.346550 0.445115 0.112 Uiso 1 1 calc R . . . .
C3B C 0.5046(5) 0.2575(6) 0.4012(3) 0.121(3) Uani 1 1 d . . . . .
H3BA H 0.455437 0.227882 0.412800 0.145 Uiso 1 1 calc R . . . .
H3BB H 0.488701 0.276243 0.371880 0.145 Uiso 1 1 calc R . . . .
C4B C 0.5816(6) 0.2143(5) 0.3992(4) 0.139(4) Uani 1 1 d . . . . .
H4BA H 0.580940 0.175893 0.422322 0.166 Uiso 1 1 calc R . . . .
H4BB H 0.585935 0.189163 0.370570 0.166 Uiso 1 1 calc R . . . .
O1G O 0.4898(10) 0.4738(10) 0.0448(6) 0.110(2) Uani 0.369(6) 1 d D U P A 2
C1G C 0.5748(14) 0.4734(14) 0.0133(8) 0.118(3) Uani 0.369(6) 1 d D U P A 2
H1GA H 0.628406 0.460434 0.029582 0.141 Uiso 0.369(6) 1 calc R . P A 2
H1GB H 0.567433 0.438735 -0.011474 0.141 Uiso 0.369(6) 1 calc R . P A 2
C2G C 0.5759(16) 0.5506(15) -0.0012(9) 0.133(4) Uani 0.369(6) 1 d D U P A 2
H2GA H 0.548292 0.555024 -0.030247 0.160 Uiso 0.369(6) 1 calc R . P A 2
H2GB H 0.636660 0.568783 -0.003265 0.160 Uiso 0.369(6) 1 calc R . P A 2
C3G C 0.5249(14) 0.5963(12) 0.0325(8) 0.118(3) Uani 0.369(6) 1 d D U P A 2
H3GA H 0.559619 0.604626 0.059311 0.142 Uiso 0.369(6) 1 calc R . P A 2
H3GB H 0.506604 0.644868 0.020425 0.142 Uiso 0.369(6) 1 calc R . P A 2
C4G C 0.4473(14) 0.5466(12) 0.0412(9) 0.109(3) Uani 0.369(6) 1 d D U P A 2
H4GA H 0.417200 0.560341 0.068630 0.131 Uiso 0.369(6) 1 calc R . P A 2
H4GB H 0.405054 0.547805 0.016815 0.131 Uiso 0.369(6) 1 calc R . P A 2

loop_
_atom_site_aniso_label
_atom_site_aniso_U_11
_atom_site_aniso_U_22
_atom_site_aniso_U_33
_atom_site_aniso_U_23
_atom_site_aniso_U_13
_atom_site_aniso_U_12
Cu1 0.01207(18) 0.0217(2) 0.01634(18) -0.00221(16) 0.00074(16) -0.00030(17)
F1 0.0207(10) 0.0431(13) 0.0212(10) -0.0088(9) 0.0044(8) -0.0004(9)
O2 0.0182(12) 0.0338(14) 0.0170(11) -0.0002(10) -0.0004(10) -0.0037(10)
O1 0.0141(12) 0.0396(15) 0.0324(14) -0.0082(12) -0.0010(10) -0.0017(11)
N2 0.0184(14) 0.0208(14) 0.0189(13) -0.0028(11) -0.0003(11) -0.0006(12)
N1 0.0126(13) 0.0210(15) 0.0183(13) 0.0012(11) -0.0010(11) -0.0007(11)
N3 0.0120(13) 0.0246(15) 0.0140(13) 0.0002(11) 0.0004(10) 0.0013(11)
C20 0.0131(15) 0.0260(18) 0.0116(14) 0.0021(13) -0.0018(12) -0.0018(14)
C1 0.0153(16) 0.0203(17) 0.0160(15) 0.0014(13) -0.0007(12) 0.0010(13)
C19 0.0164(16) 0.0172(16) 0.0167(15) 0.0032(13) -0.0008(13) -0.0019(13)
C3 0.0211(18) 0.030(2) 0.0207(17) 0.0016(15) 0.0041(14) 0.0034(15)
C4 0.0140(16) 0.029(2) 0.0237(17) 0.0034(14) 0.0019(13) 0.0018(14)
C5 0.0144(15) 0.0200(17) 0.0234(16) 0.0017(14) 0.0025(13) 0.0022(14)
C12 0.0130(14) 0.0280(19) 0.0211(16) -0.0037(14) -0.0002(13) -0.0007(14)
C25 0.0189(16) 0.0279(18) 0.0161(15) 0.0020(15) 0.0005(13) -0.0021(15)
C22 0.0216(18) 0.037(2) 0.0175(16) -0.0010(15) 0.0016(14) 0.0065(15)
C9 0.028(2) 0.0242(19) 0.039(2) -0.0139(17) 0.0005(17) -0.0002(17)
C8 0.0158(16) 0.0253(19) 0.0286(18) -0.0058(15) 0.0002(14) 0.0005(14)
C16 0.030(2) 0.0242(18) 0.0230(17) -0.0006(15) -0.0020(15) 0.0007(15)
C6 0.0162(16) 0.0196(16) 0.0231(16) -0.0010(14) -0.0024(14) -0.0010(13)
C26 0.0223(19) 0.027(2) 0.034(2) 0.0017(16) 0.0038(16) 0.0034(15)
C10 0.0250(19) 0.039(2) 0.0255(19) -0.0120(17) -0.0026(15) -0.0003(17)
C7 0.0124(16) 0.0247(18) 0.0217(17) -0.0075(14) -0.0002(13) -0.0005(13)
C13 0.025(2) 0.0210(18) 0.039(2) -0.0035(16) -0.0005(16) -0.0021(15)
C11 0.0189(18) 0.035(2) 0.0213(17) -0.0018(15) -0.0034(14) -0.0006(15)
C15 0.033(2) 0.037(2) 0.054(3) 0.015(2) -0.005(2) 0.0016(19)
C29 0.0221(19) 0.0267(19) 0.033(2) 0.0064(16) 0.0072(16) -0.0016(15)
C31 0.034(2) 0.034(2) 0.040(2) 0.0125(18) -0.0006(18) 0.0036(18)
C18 0.046(3) 0.037(2) 0.049(3) 0.002(2) -0.001(2) 0.012(2)
C27 0.065(3) 0.043(3) 0.040(2) 0.013(2) 0.006(2) -0.012(2)
C21 0.0161(16) 0.0289(18) 0.0171(16) -0.0010(14) -0.0005(13) 0.0002(14)
C24 0.0214(17) 0.035(2) 0.0198(16) 0.0027(16) 0.0017(13) -0.0100(16)
C2 0.0198(18) 0.033(2) 0.0164(16) 0.0006(14) 0.0017(13) 0.0010(15)
C23 0.0141(17) 0.046(2) 0.0178(16) -0.0020(16) 0.0019(13) -0.0033(15)
C28 0.041(2) 0.029(2) 0.044(2) -0.0027(19) 0.006(2) -0.0003(18)
C14 0.040(2) 0.027(2) 0.048(2) 0.0004(19) 0.006(2) -0.0053(19)
C30 0.052(3) 0.033(2) 0.036(2) 0.0019(18) 0.008(2) -0.003(2)
C17 0.035(2) 0.032(2) 0.060(3) 0.005(2) -0.002(2) -0.007(2)
P1A 0.0162(4) 0.0183(4) 0.0190(4) -0.0032(3) 0.0010(3) 0.0004(3)
P2A 0.0170(4) 0.0201(4) 0.0193(4) -0.0028(3) -0.0004(3) -0.0009(4)
N1A 0.0181(14) 0.0209(14) 0.0219(14) 0.0003(12) -0.0022(11) -0.0017(11)
C1A 0.0152(16) 0.0206(17) 0.0214(17) -0.0025(13) 0.0012(13) 0.0004(14)
C13A 0.0205(17) 0.0193(17) 0.0213(16) 0.0008(13) 0.0015(14) -0.0005(14)
C19A 0.0159(16) 0.0200(17) 0.0233(17) -0.0009(13) 0.0019(13) -0.0030(13)
C28A 0.028(2) 0.0217(18) 0.033(2) -0.0086(15) -0.0059(16) -0.0031(16)
C31A 0.0222(19) 0.0212(17) 0.0236(17) -0.0046(14) 0.0010(14) 0.0023(15)
C20A 0.0293(19) 0.0248(18) 0.0228(18) -0.0007(14) -0.0028(15) 0.0020(16)
C25A 0.0210(16) 0.0230(17) 0.0185(15) -0.0019(13) -0.0023(14) -0.0024(16)
C18A 0.026(2) 0.0216(19) 0.042(2) -0.0052(16) 0.0053(17) 0.0025(15)
C2A 0.0172(16) 0.0238(18) 0.0228(17) -0.0040(14) 0.0003(14) -0.0007(14)
C29A 0.0191(18) 0.030(2) 0.040(2) -0.0037(17) -0.0035(16) -0.0041(16)
C12A 0.0254(18) 0.0210(18) 0.0271(18) -0.0038(15) 0.0036(15) -0.0016(15)
C6A 0.035(2) 0.0273(19) 0.0242(18) -0.0022(15) 0.0035(16) -0.0059(17)
C3A 0.0179(16) 0.0223(17) 0.0319(18) -0.0057(16) -0.0018(14) 0.0007(15)
C27A 0.030(2) 0.0268(19) 0.0259(18) -0.0082(15) 0.0004(16) 0.0040(16)
C30A 0.0170(17) 0.0246(18) 0.0308(19) -0.0067(15) 0.0007(15) 0.0022(14)
C26A 0.0192(17) 0.0288(19) 0.0256(17) -0.0061(15) 0.0021(14) -0.0004(16)
C5A 0.046(3) 0.048(3) 0.0185(18) -0.0045(17) 0.0052(17) -0.010(2)
C32A 0.0288(19) 0.037(2) 0.0234(17) -0.0034(16) 0.0003(16) 0.0009(16)
C23A 0.032(2) 0.0273(19) 0.0261(19) -0.0039(15) 0.0014(16) 0.0039(17)
C35A 0.029(2) 0.0250(19) 0.037(2) -0.0010(16) 0.0068(17) -0.0043(16)
C17A 0.033(2) 0.0184(19) 0.066(3) -0.0068(18) 0.003(2) -0.0004(17)
C24A 0.0223(17) 0.0277(19) 0.0220(17) -0.0023(14) -0.0010(14) 0.0020(15)
C10A 0.0199(19) 0.032(2) 0.052(3) -0.0131(19) -0.0038(18) 0.0029(17)
C15A 0.029(2) 0.031(2) 0.059(3) -0.010(2) 0.018(2) -0.0043(18)
C11A 0.025(2) 0.031(2) 0.041(2) -0.0115(18) 0.0106(17) -0.0047(17)
C16A 0.032(2) 0.026(2) 0.056(3) -0.0047(19) 0.0082(19) -0.0101(17)
C33A 0.044(3) 0.046(2) 0.0214(18) 0.0006(17) 0.0014(17) 0.003(2)
C7A 0.0192(17) 0.0206(17) 0.0253(18) -0.0050(14) 0.0003(14) -0.0008(14)
C36A 0.0225(18) 0.0219(18) 0.0271(18) -0.0033(14) 0.0037(15) 0.0009(15)
C22A 0.0206(18) 0.0222(19) 0.0333(19) 0.0027(15) -0.0001(15) 0.0027(15)
C21A 0.0274(19) 0.0204(18) 0.0312(19) 0.0017(15) -0.0077(15) -0.0006(15)
C4A 0.0253(19) 0.038(2) 0.0267(19) -0.0152(17) 0.0000(15) -0.0023(17)
C34A 0.042(2) 0.034(2) 0.029(2) 0.0061(17) 0.0108(18) 0.0025(19)
C14A 0.028(2) 0.0205(18) 0.043(2) -0.0060(16) 0.0085(17) -0.0028(16)
C9A 0.028(2) 0.038(2) 0.040(2) -0.0035(18) -0.0084(18) 0.0072(18)
C8A 0.0253(19) 0.035(2) 0.0309(19) -0.0025(17) -0.0007(16) 0.0065(17)
O1D 0.146(5) 0.091(4) 0.072(3) -0.016(3) 0.003(3) 0.001(3)
C2D 0.147(8) 0.132(8) 0.110(7) -0.025(6) 0.023(6) -0.005(7)
C4D 0.161(9) 0.088(6) 0.091(5) -0.001(4) 0.040(6) -0.023(6)
C1D 0.154(8) 0.074(5) 0.082(5) -0.004(4) 0.024(5) -0.028(5)
C3D 0.137(8) 0.083(5) 0.113(6) 0.006(5) 0.020(6) -0.014(5)
O1F 0.079(5) 0.111(5) 0.139(7) -0.011(4) -0.024(4) 0.014(4)
C1F 0.102(7) 0.116(6) 0.111(8) -0.006(6) -0.030(6) 0.012(4)
C2F 0.083(6) 0.164(8) 0.105(8) -0.015(6) -0.015(5) 0.007(5)
C3F 0.063(7) 0.161(10) 0.176(11) 0.007(7) -0.020(6) 0.014(6)
C4F 0.084(6) 0.121(7) 0.150(8) 0.007(6) -0.033(5) 0.003(5)
C2AA 0.048(3) 0.058(3) 0.078(4) 0.018(3) 0.013(3) -0.006(3)
C0AA 0.036(2) 0.061(3) 0.071(3) -0.012(3) 0.005(2) -0.005(2)
C1AA 0.032(2) 0.034(2) 0.067(3) 0.007(2) 0.001(2) 0.0019(18)
O1E 0.059(3) 0.096(3) 0.065(3) -0.022(2) 0.016(2) -0.013(2)
C1E 0.032(3) 0.043(5) 0.088(7) 0.002(3) -0.007(4) -0.008(3)
O0AA 0.032(3) 0.043(5) 0.088(7) 0.002(3) -0.007(4) -0.008(3)
C5F 0.059(3) 0.096(3) 0.065(3) -0.022(2) 0.016(2) -0.013(2)
O1C 0.068(2) 0.0353(18) 0.081(3) 0.0015(17) 0.020(2) -0.0033(17)
C2C 0.080(4) 0.072(4) 0.067(4) 0.032(3) 0.028(3) 0.019(3)
C3C 0.067(4) 0.089(4) 0.062(3) -0.003(3) -0.006(3) 0.003(3)
C4C 0.057(3) 0.047(3) 0.069(3) 0.010(3) -0.005(3) 0.000(3)
C5C 0.051(3) 0.044(3) 0.066(3) -0.001(2) -0.001(3) 0.003(2)
O1B 0.065(3) 0.087(4) 0.218(7) -0.056(4) 0.045(4) -0.001(3)
C2B 0.103(8) 0.089(6) 0.322(17) -0.039(9) 0.064(9) 0.025(5)
C1B 0.106(6) 0.053(4) 0.121(6) -0.003(4) -0.031(5) -0.007(4)
C3B 0.058(5) 0.138(8) 0.166(9) 0.004(7) -0.008(5) 0.001(5)
C4B 0.090(6) 0.113(7) 0.213(11) -0.081(7) 0.012(7) 0.003(5)
O1G 0.079(5) 0.111(5) 0.139(7) -0.011(4) -0.024(4) 0.014(4)
C1G 0.083(6) 0.164(8) 0.105(8) -0.015(6) -0.015(5) 0.007(5)
C2G 0.063(7) 0.161(10) 0.176(11) 0.007(7) -0.020(6) 0.014(6)
C3G 0.084(6) 0.121(7) 0.150(8) 0.007(6) -0.033(5) 0.003(5)
C4G 0.102(7) 0.116(6) 0.111(8) -0.006(6) -0.030(6) 0.012(4)

loop_
_atom_type_symbol
_atom_type_description
_atom_type_scat_dispersion_real
_atom_type_scat_dispersion_imag
_atom_type_scat_source
C C 0.0033 0.0016 'International Tables Vol C Tables 4.2.6.8 and 6.1.1.4'
H H 0.0000 0.0000 'International Tables Vol C Tables 4.2.6.8 and 6.1.1.4'
Cu Cu 0.3201 1.2651 'International Tables Vol C Tables 4.2.6.8 and 6.1.1.4'
F F 0.0171 0.0103 'International Tables Vol C Tables 4.2.6.8 and 6.1.1.4'
N N 0.0061 0.0033 'International Tables Vol C Tables 4.2.6.8 and 6.1.1.4'
O O 0.0106 0.0060 'International Tables Vol C Tables 4.2.6.8 and 6.1.1.4'
P P 0.1023 0.0942 'International Tables Vol C Tables 4.2.6.8 and 6.1.1.4'

loop_
_geom_angle_atom_site_label_1
_geom_angle_atom_site_label_2
_geom_angle_atom_site_label_3
_geom_angle
_geom_angle_site_symmetry_1
_geom_angle_site_symmetry_3
_geom_angle_publ_flag
F1 Cu1 N2 100.40(10) . . ?
F1 Cu1 N1 178.95(11) . . ?
F1 Cu1 N3 99.46(10) . . ?
N2 Cu1 N3 160.09(11) . . ?
N1 Cu1 N2 80.40(11) . . ?
N1 Cu1 N3 79.76(11) . . ?
C6 N2 Cu1 116.2(2) . . ?
C6 N2 C7 116.7(3) . . ?
C7 N2 Cu1 127.0(2) . . ?
C1 N1 Cu1 118.8(2) . . ?
C1 N1 C5 122.9(3) . . ?
C5 N1 Cu1 118.2(2) . . ?
C20 N3 Cu1 126.9(2) . . ?
C19 N3 Cu1 116.9(2) . . ?
C19 N3 C20 116.2(3) . . ?
C25 C20 N3 119.9(3) . . ?
C21 C20 N3 118.4(3) . . ?
C21 C20 C25 121.8(3) . . ?
N1 C1 C19 113.2(3) . . ?
N1 C1 C2 120.2(3) . . ?
C2 C1 C19 126.6(3) . . ?
O2 C19 N3 128.9(3) . . ?
O2 C19 C1 119.7(3) . . ?
N3 C19 C1 111.4(3) . . ?
C4 C3 H3 119.8 . . ?
C4 C3 C2 120.4(3) . . ?
C2 C3 H3 119.8 . . ?
C3 C4 H4 120.6 . . ?
C3 C4 C5 118.7(3) . . ?
C5 C4 H4 120.6 . . ?
N1 C5 C4 119.5(3) . . ?
N1 C5 C6 113.1(3) . . ?
C4 C5 C6 127.5(3) . . ?
C7 C12 C16 121.2(3) . . ?
C7 C12 C11 118.2(3) . . ?
C11 C12 C16 120.5(3) . . ?
C20 C25 C29 121.4(3) . . ?
C24 C25 C20 117.9(3) . . ?
C24 C25 C29 120.7(3) . . ?
C21 C22 H22 119.2 . . ?
C23 C22 H22 119.2 . . ?
C23 C22 C21 121.6(3) . . ?
C8 C9 H9 119.4 . . ?
C8 C9 C10 121.1(3) . . ?
C10 C9 H9 119.4 . . ?
C9 C8 C7 118.0(3) . . ?
C9 C8 C13 121.6(3) . . ?
C7 C8 C13 120.3(3) . . ?
C12 C16 H16 107.3 . . ?
C12 C16 C18 112.3(3) . . ?
C12 C16 C17 110.9(3) . . ?
C18 C16 H16 107.3 . . ?
C17 C16 H16 107.3 . . ?
C17 C16 C18 111.3(3) . . ?
O1 C6 N2 128.3(3) . . ?
O1 C6 C5 119.7(3) . . ?
N2 C6 C5 112.0(3) . . ?
C27 C26 H26 107.1 . . ?
C27 C26 C28 112.1(3) . . ?
C21 C26 H26 107.1 . . ?
C21 C26 C27 111.7(3) . . ?
C21 C26 C28 111.3(3) . . ?
C28 C26 H26 107.1 . . ?
C9 C10 H10 120.2 . . ?
C11 C10 C9 119.5(3) . . ?
C11 C10 H10 120.2 . . ?
C12 C7 N2 119.3(3) . . ?
C12 C7 C8 121.5(3) . . ?
C8 C7 N2 119.2(3) . . ?
C8 C13 H13 107.4 . . ?
C8 C13 C14 112.9(3) . . ?
C15 C13 C8 109.8(3) . . ?
C15 C13 H13 107.4 . . ?
C15 C13 C14 111.5(3) . . ?
C14 C13 H13 107.4 . . ?
C12 C11 H11 119.2 . . ?
C10 C11 C12 121.5(3) . . ?
C10 C11 H11 119.2 . . ?
C13 C15 H15A 109.5 . . ?
C13 C15 H15B 109.5 . . ?
C13 C15 H15C 109.5 . . ?
H15A C15 H15B 109.5 . . ?
H15A C15 H15C 109.5 . . ?
H15B C15 H15C 109.5 . . ?
C25 C29 H29 107.0 . . ?
C25 C29 C31 109.9(3) . . ?
C25 C29 C30 112.9(3) . . ?
C31 C29 H29 107.0 . . ?
C30 C29 H29 107.0 . . ?
C30 C29 C31 112.8(3) . . ?
C29 C31 H31A 109.5 . . ?
C29 C31 H31B 109.5 . . ?
C29 C31 H31C 109.5 . . ?
H31A C31 H31B 109.5 . . ?
H31A C31 H31C 109.5 . . ?
H31B C31 H31C 109.5 . . ?
C16 C18 H18A 109.5 . . ?
C16 C18 H18B 109.5 . . ?
C16 C18 H18C 109.5 . . ?
H18A C18 H18B 109.5 . . ?
H18A C18 H18C 109.5 . . ?
H18B C18 H18C 109.5 . . ?
C26 C27 H27A 109.5 . . ?
C26 C27 H27B 109.5 . . ?
C26 C27 H27C 109.5 . . ?
H27A C27 H27B 109.5 . . ?
H27A C27 H27C 109.5 . . ?
H27B C27 H27C 109.5 . . ?
C20 C21 C22 117.5(3) . . ?
C20 C21 C26 122.1(3) . . ?
C22 C21 C26 120.3(3) . . ?
C25 C24 H24 119.4 . . ?
C23 C24 C25 121.3(3) . . ?
C23 C24 H24 119.4 . . ?
C1 C2 C3 118.2(3) . . ?
C1 C2 H2 120.9 . . ?
C3 C2 H2 120.9 . . ?
C22 C23 C24 119.9(3) . . ?
C22 C23 H23 120.1 . . ?
C24 C23 H23 120.1 . . ?
C26 C28 H28A 109.5 . . ?
C26 C28 H28B 109.5 . . ?
C26 C28 H28C 109.5 . . ?
H28A C28 H28B 109.5 . . ?
H28A C28 H28C 109.5 . . ?
H28B C28 H28C 109.5 . . ?
C13 C14 H14A 109.5 . . ?
C13 C14 H14B 109.5 . . ?
C13 C14 H14C 109.5 . . ?
H14A C14 H14B 109.5 . . ?
H14A C14 H14C 109.5 . . ?
H14B C14 H14C 109.5 . . ?
C29 C30 H30A 109.5 . . ?
C29 C30 H30B 109.5 . . ?
C29 C30 H30C 109.5 . . ?
H30A C30 H30B 109.5 . . ?
H30A C30 H30C 109.5 . . ?
H30B C30 H30C 109.5 . . ?
C16 C17 H17A 109.5 . . ?
C16 C17 H17B 109.5 . . ?
C16 C17 H17C 109.5 . . ?
H17A C17 H17B 109.5 . . ?
H17A C17 H17C 109.5 . . ?
H17B C17 H17C 109.5 . . ?
N1A P1A C1A 108.52(15) . . ?
N1A P1A C13A 115.62(15) . . ?
N1A P1A C7A 111.10(16) . . ?
C1A P1A C13A 106.88(15) . . ?
C1A P1A C7A 106.19(16) . . ?
C7A P1A C13A 108.04(16) . . ?
N1A P2A C19A 111.25(15) . . ?
N1A P2A C31A 108.47(15) . . ?
N1A P2A C25A 113.87(15) . . ?
C19A P2A C31A 107.82(16) . . ?
C25A P2A C19A 107.33(16) . . ?
C25A P2A C31A 107.88(15) . . ?
P1A N1A P2A 138.79(19) . . ?
C2A C1A P1A 118.2(2) . . ?
C6A C1A P1A 121.8(3) . . ?
C6A C1A C2A 119.8(3) . . ?
C18A C13A P1A 122.0(3) . . ?
C18A C13A C14A 119.4(3) . . ?
C14A C13A P1A 118.5(3) . . ?
C20A C19A P2A 120.7(3) . . ?
C24A C19A P2A 120.1(3) . . ?
C24A C19A C20A 119.1(3) . . ?
C29A C28A H28D 119.7 . . ?
C27A C28A H28D 119.7 . . ?
C27A C28A C29A 120.6(3) . . ?
C32A C31A P2A 121.7(3) . . ?
C36A C31A P2A 119.0(3) . . ?
C36A C31A C32A 119.1(3) . . ?
C19A C20A H20A 120.0 . . ?
C21A C20A C19A 120.0(3) . . ?
C21A C20A H20A 120.0 . . ?
C30A C25A P2A 121.7(3) . . ?
C30A C25A C26A 119.8(3) . . ?
C26A C25A P2A 118.3(3) . . ?
C13A C18A H18D 120.1 . . ?
C13A C18A C17A 119.8(3) . . ?
C17A C18A H18D 120.1 . . ?
C1A C2A H2A 120.0 . . ?
C1A C2A C3A 120.1(3) . . ?
C3A C2A H2A 120.0 . . ?
C28A C29A H29A 120.1 . . ?
C30A C29A C28A 119.8(3) . . ?
C30A C29A H29A 120.1 . . ?
C11A C12A H12A 119.8 . . ?
C11A C12A C7A 120.4(4) . . ?
C7A C12A H12A 119.8 . . ?
C1A C6A H6A 120.0 . . ?
C1A C6A C5A 120.0(3) . . ?
C5A C6A H6A 120.0 . . ?
C2A C3A H3A 120.0 . . ?
C4A C3A C2A 120.0(3) . . ?
C4A C3A H3A 120.0 . . ?
C28A C27A H27D 120.0 . . ?
C28A C27A C26A 120.1(3) . . ?
C26A C27A H27D 120.0 . . ?
C25A C30A H30D 119.8 . . ?
C29A C30A C25A 120.3(3) . . ?
C29A C30A H30D 119.8 . . ?
C25A C26A H26A 120.3 . . ?
C27A C26A C25A 119.4(3) . . ?
C27A C26A H26A 120.3 . . ?
C6A C5A H5A 120.1 . . ?
C6A C5A C4A 119.9(4) . . ?
C4A C5A H5A 120.1 . . ?
C31A C32A H32A 120.0 . . ?
C33A C32A C31A 120.0(4) . . ?
C33A C32A H32A 120.0 . . ?
C24A C23A H23A 119.7 . . ?
C22A C23A H23A 119.7 . . ?
C22A C23A C24A 120.7(3) . . ?
C36A C35A H35A 119.8 . . ?
C34A C35A H35A 119.8 . . ?
C34A C35A C36A 120.4(4) . . ?
C18A C17A H17D 119.9 . . ?
C16A C17A C18A 120.2(3) . . ?
C16A C17A H17D 119.9 . . ?
C19A C24A H24A 120.0 . . ?
C23A C24A C19A 120.0(3) . . ?
C23A C24A H24A 120.0 . . ?
C11A C10A H10A 120.2 . . ?
C11A C10A C9A 119.6(4) . . ?
C9A C10A H10A 120.2 . . ?
C16A C15A H15D 120.2 . . ?
C16A C15A C14A 119.5(4) . . ?
C14A C15A H15D 120.2 . . ?
C12A C11A C10A 120.8(4) . . ?
C12A C11A H11A 119.6 . . ?
C10A C11A H11A 119.6 . . ?
C17A C16A C15A 120.5(4) . . ?
C17A C16A H16A 119.7 . . ?
C15A C16A H16A 119.7 . . ?
C32A C33A H33A 119.9 . . ?
C34A C33A C32A 120.2(4) . . ?
C34A C33A H33A 119.9 . . ?
C12A C7A P1A 121.0(3) . . ?
C12A C7A C8A 119.4(3) . . ?
C8A C7A P1A 119.6(3) . . ?
C31A C36A H36A 119.9 . . ?
C35A C36A C31A 120.1(3) . . ?
C35A C36A H36A 119.9 . . ?
C23A C22A H22A 120.2 . . ?
C23A C22A C21A 119.5(3) . . ?
C21A C22A H22A 120.2 . . ?
C20A C21A C22A 120.7(3) . . ?
C20A C21A H21A 119.6 . . ?
C22A C21A H21A 119.6 . . ?
C3A C4A C5A 120.3(3) . . ?
C3A C4A H4A 119.8 . . ?
C5A C4A H4A 119.8 . . ?
C35A C34A C33A 120.1(4) . . ?
C35A C34A H34A 119.9 . . ?
C33A C34A H34A 119.9 . . ?
C13A C14A H14D 119.8 . . ?
C15A C14A C13A 120.5(3) . . ?
C15A C14A H14D 119.8 . . ?
C10A C9A H9A 120.1 . . ?
C8A C9A C10A 119.8(4) . . ?
C8A C9A H9A 120.1 . . ?
C7A C8A H8A 119.9 . . ?
C9A C8A C7A 120.1(4) . . ?
C9A C8A H8A 119.9 . . ?
C1D O1D C4D 104.2(6) . . ?
H2DA C2D H2DB 109.4 . . ?
C1D C2D H2DA 111.6 . . ?
C1D C2D H2DB 111.6 . . ?
C1D C2D C3D 100.8(7) . . ?
C3D C2D H2DA 111.6 . . ?
C3D C2D H2DB 111.6 . . ?
O1D C4D H4DA 111.1 . . ?
O1D C4D H4DB 111.1 . . ?
O1D C4D C3D 103.4(6) . . ?
H4DA C4D H4DB 109.1 . . ?
C3D C4D H4DA 111.1 . . ?
C3D C4D H4DB 111.1 . . ?
O1D C1D C2D 114.5(7) . . ?
O1D C1D H1DA 108.6 . . ?
O1D C1D H1DB 108.6 . . ?
C2D C1D H1DA 108.6 . . ?
C2D C1D H1DB 108.6 . . ?
H1DA C1D H1DB 107.6 . . ?
C2D C3D C4D 101.9(8) . . ?
C2D C3D H3DA 111.4 . . ?
C2D C3D H3DB 111.4 . . ?
C4D C3D H3DA 111.4 . . ?
C4D C3D H3DB 111.4 . . ?
H3DA C3D H3DB 109.3 . . ?
C4F O1F C1F 99.3(9) . . ?
O1F C1F H1FA 110.7 . . ?
O1F C1F H1FB 110.7 . . ?
H1FA C1F H1FB 108.8 . . ?
C2F C1F O1F 105.3(11) . . ?
C2F C1F H1FA 110.7 . . ?
C2F C1F H1FB 110.7 . . ?
C1F C2F H2FA 109.3 . . ?
C1F C2F H2FB 109.3 . . ?
C1F C2F C3F 111.8(12) . . ?
H2FA C2F H2FB 107.9 . . ?
C3F C2F H2FA 109.3 . . ?
C3F C2F H2FB 109.3 . . ?
C2F C3F H3FA 111.7 . . ?
C2F C3F H3FB 111.7 . . ?
C2F C3F C4F 100.5(11) . . ?
H3FA C3F H3FB 109.4 . . ?
C4F C3F H3FA 111.7 . . ?
C4F C3F H3FB 111.7 . . ?
O1F C4F C3F 104.5(10) . . ?
O1F C4F H4FA 110.8 . . ?
O1F C4F H4FB 110.8 . . ?
C3F C4F H4FA 110.8 . . ?
C3F C4F H4FB 110.8 . . ?
H4FA C4F H4FB 108.9 . . ?
H2AA C2AA H2AB 108.4 . . ?
H2AC C2AA H2AD 108.4 . . ?
C1AA C2AA H2AA 110.1 . . ?
C1AA C2AA H2AB 110.1 . . ?
C1AA C2AA H2AC 110.1 . . ?
C1AA C2AA H2AD 110.1 . . ?
O1E C2AA H2AA 110.1 . . ?
O1E C2AA H2AB 110.1 . . ?
O1E C2AA C1AA 108.1(4) . . ?
C5F C2AA H2AC 110.1 . . ?
C5F C2AA H2AD 110.1 . . ?
C5F C2AA C1AA 108.1(4) . . ?
H0AA C0AA H0AB 108.5 . . ?
H0AC C0AA H0AD 109.9 . . ?
C1AA C0AA H0AA 110.1 . . ?
C1AA C0AA H0AB 110.1 . . ?
C1AA C0AA H0AC 112.3 . . ?
C1AA C0AA H0AD 112.3 . . ?
C1AA C0AA O0AA 97.4(6) . . ?
C1E C0AA H0AA 110.1 . . ?
C1E C0AA H0AB 110.1 . . ?
C1E C0AA C1AA 107.8(5) . . ?
O0AA C0AA H0AC 112.3 . . ?
O0AA C0AA H0AD 112.3 . . ?
C2AA C1AA C0AA 104.0(4) . . ?
C2AA C1AA H1AA 111.0 . . ?
C2AA C1AA H1AB 111.0 . . ?
C0AA C1AA H1AA 111.0 . . ?
C0AA C1AA H1AB 111.0 . . ?
H1AA C1AA H1AB 109.0 . . ?
C2AA O1E C1E 107.9(5) . . ?
C0AA C1E O1E 106.2(6) . . ?
C0AA C1E H1EA 110.5 . . ?
C0AA C1E H1EB 110.5 . . ?
O1E C1E H1EA 110.5 . . ?
O1E C1E H1EB 110.5 . . ?
H1EA C1E H1EB 108.7 . . ?
C5F O0AA C0AA 102.4(8) . . ?
C2AA C5F H5FA 112.2 . . ?
C2AA C5F H5FB 112.2 . . ?
O0AA C5F C2AA 97.6(6) . . ?
O0AA C5F H5FA 112.2 . . ?
O0AA C5F H5FB 112.2 . . ?
H5FA C5F H5FB 109.8 . . ?
C2C O1C C5C 106.1(4) . . ?
O1C C2C H2CA 110.4 . . ?
O1C C2C H2CB 110.4 . . ?
O1C C2C C3C 106.7(4) . . ?
H2CA C2C H2CB 108.6 . . ?
C3C C2C H2CA 110.4 . . ?
C3C C2C H2CB 110.4 . . ?
C2C C3C H3CA 110.8 . . ?
C2C C3C H3CB 110.8 . . ?
H3CA C3C H3CB 108.8 . . ?
C4C C3C C2C 105.0(5) . . ?
C4C C3C H3CA 110.8 . . ?
C4C C3C H3CB 110.8 . . ?
C3C C4C H4CA 110.5 . . ?
C3C C4C H4CB 110.5 . . ?
C3C C4C C5C 106.0(4) . . ?
H4CA C4C H4CB 108.7 . . ?
C5C C4C H4CA 110.5 . . ?
C5C C4C H4CB 110.5 . . ?
O1C C5C C4C 105.6(4) . . ?
O1C C5C H5CA 110.6 . . ?
O1C C5C H5CB 110.6 . . ?
C4C C5C H5CA 110.6 . . ?
C4C C5C H5CB 110.6 . . ?
H5CA C5C H5CB 108.7 . . ?
C1B O1B C4B 111.2(6) . . ?
H2BA C2B H2BB 109.5 . . ?
C1B C2B H2BA 111.7 . . ?
C1B C2B H2BB 111.7 . . ?
C3B C2B H2BA 111.7 . . ?
C3B C2B H2BB 111.7 . . ?
C3B C2B C1B 100.4(8) . . ?
O1B C1B C2B 103.8(6) . . ?
O1B C1B H1BA 111.0 . . ?
O1B C1B H1BB 111.0 . . ?
C2B C1B H1BA 111.0 . . ?
C2B C1B H1BB 111.0 . . ?
H1BA C1B H1BB 109.0 . . ?
C2B C3B H3BA 110.7 . . ?
C2B C3B H3BB 110.7 . . ?
H3BA C3B H3BB 108.8 . . ?
C4B C3B C2B 105.0(8) . . ?
C4B C3B H3BA 110.7 . . ?
C4B C3B H3BB 110.7 . . ?
O1B C4B C3B 107.7(7) . . ?
O1B C4B H4BA 110.2 . . ?
O1B C4B H4BB 110.2 . . ?
C3B C4B H4BA 110.2 . . ?
C3B C4B H4BB 110.2 . . ?
H4BA C4B H4BB 108.5 . . ?
C4G O1G C1G 108.5(15) . . ?
O1G C1G H1GA 111.6 . . ?
O1G C1G H1GB 111.6 . . ?
H1GA C1G H1GB 109.4 . . ?
C2G C1G O1G 100.7(16) . . ?
C2G C1G H1GA 111.6 . . ?
C2G C1G H1GB 111.6 . . ?
C1G C2G H2GA 110.2 . . ?
C1G C2G H2GB 110.2 . . ?
C1G C2G C3G 107.5(18) . . ?
H2GA C2G H2GB 108.5 . . ?
C3G C2G H2GA 110.2 . . ?
C3G C2G H2GB 110.2 . . ?
C2G C3G H3GA 111.4 . . ?
C2G C3G H3GB 111.4 . . ?
H3GA C3G H3GB 109.3 . . ?
C4G C3G C2G 101.6(16) . . ?
C4G C3G H3GA 111.4 . . ?
C4G C3G H3GB 111.4 . . ?
O1G C4G C3G 101.1(15) . . ?
O1G C4G H4GA 111.6 . . ?
O1G C4G H4GB 111.6 . . ?
C3G C4G H4GA 111.6 . . ?
C3G C4G H4GB 111.6 . . ?
H4GA C4G H4GB 109.4 . . ?

loop_
_geom_bond_atom_site_label_1
_geom_bond_atom_site_label_2
_geom_bond_distance
_geom_bond_site_symmetry_2
_geom_bond_publ_flag
Cu1 F1 1.8280(19) . ?
Cu1 N2 1.997(3) . ?
Cu1 N1 1.929(3) . ?
Cu1 N3 2.005(3) . ?
O2 C19 1.239(4) . ?
O1 C6 1.241(4) . ?
N2 C6 1.345(4) . ?
N2 C7 1.435(4) . ?
N1 C1 1.330(4) . ?
N1 C5 1.337(4) . ?
N3 C20 1.428(4) . ?
N3 C19 1.338(4) . ?
C20 C25 1.404(5) . ?
C20 C21 1.399(5) . ?
C1 C19 1.511(4) . ?
C1 C2 1.384(5) . ?
C3 H3 0.9300 . ?
C3 C4 1.377(5) . ?
C3 C2 1.397(5) . ?
C4 H4 0.9300 . ?
C4 C5 1.394(4) . ?
C5 C6 1.505(5) . ?
C12 C16 1.515(5) . ?
C12 C7 1.399(5) . ?
C12 C11 1.402(5) . ?
C25 C29 1.516(5) . ?
C25 C24 1.397(5) . ?
C22 H22 0.9300 . ?
C22 C21 1.403(5) . ?
C22 C23 1.376(5) . ?
C9 H9 0.9300 . ?
C9 C8 1.395(5) . ?
C9 C10 1.402(6) . ?
C8 C7 1.411(5) . ?
C8 C13 1.522(5) . ?
C16 H16 0.9800 . ?
C16 C18 1.537(5) . ?
C16 C17 1.517(5) . ?
C26 H26 0.9800 . ?
C26 C27 1.514(5) . ?
C26 C21 1.513(5) . ?
C26 C28 1.528(5) . ?
C10 H10 0.9300 . ?
C10 C11 1.374(5) . ?
C13 H13 0.9800 . ?
C13 C15 1.522(5) . ?
C13 C14 1.535(5) . ?
C11 H11 0.9300 . ?
C15 H15A 0.9600 . ?
C15 H15B 0.9600 . ?
C15 H15C 0.9600 . ?
C29 H29 0.9800 . ?
C29 C31 1.531(5) . ?
C29 C30 1.518(6) . ?
C31 H31A 0.9600 . ?
C31 H31B 0.9600 . ?
C31 H31C 0.9600 . ?
C18 H18A 0.9600 . ?
C18 H18B 0.9600 . ?
C18 H18C 0.9600 . ?
C27 H27A 0.9600 . ?
C27 H27B 0.9600 . ?
C27 H27C 0.9600 . ?
C24 H24 0.9300 . ?
C24 C23 1.376(5) . ?
C2 H2 0.9300 . ?
C23 H23 0.9300 . ?
C28 H28A 0.9600 . ?
C28 H28B 0.9600 . ?
C28 H28C 0.9600 . ?
C14 H14A 0.9600 . ?
C14 H14B 0.9600 . ?
C14 H14C 0.9600 . ?
C30 H30A 0.9600 . ?
C30 H30B 0.9600 . ?
C30 H30C 0.9600 . ?
C17 H17A 0.9600 . ?
C17 H17B 0.9600 . ?
C17 H17C 0.9600 . ?
P1A N1A 1.583(3) . ?
P1A C1A 1.795(3) . ?
P1A C13A 1.802(3) . ?
P1A C7A 1.798(4) . ?
P2A N1A 1.584(3) . ?
P2A C19A 1.802(3) . ?
P2A C31A 1.803(4) . ?
P2A C25A 1.799(3) . ?
C1A C2A 1.393(5) . ?
C1A C6A 1.393(5) . ?
C13A C18A 1.382(5) . ?
C13A C14A 1.386(5) . ?
C19A C20A 1.403(5) . ?
C19A C24A 1.395(5) . ?
C28A H28D 0.9300 . ?
C28A C29A 1.385(5) . ?
C28A C27A 1.380(5) . ?
C31A C32A 1.399(5) . ?
C31A C36A 1.394(5) . ?
C20A H20A 0.9300 . ?
C20A C21A 1.380(5) . ?
C25A C30A 1.385(5) . ?
C25A C26A 1.405(5) . ?
C18A H18D 0.9300 . ?
C18A C17A 1.387(6) . ?
C2A H2A 0.9300 . ?
C2A C3A 1.399(5) . ?
C29A H29A 0.9300 . ?
C29A C30A 1.377(5) . ?
C12A H12A 0.9300 . ?
C12A C11A 1.364(5) . ?
C12A C7A 1.394(5) . ?
C6A H6A 0.9300 . ?
C6A C5A 1.394(5) . ?
C3A H3A 0.9300 . ?
C3A C4A 1.377(5) . ?
C27A H27D 0.9300 . ?
C27A C26A 1.383(5) . ?
C30A H30D 0.9300 . ?
C26A H26A 0.9300 . ?
C5A H5A 0.9300 . ?
C5A C4A 1.395(6) . ?
C32A H32A 0.9300 . ?
C32A C33A 1.386(5) . ?
C23A H23A 0.9300 . ?
C23A C24A 1.386(5) . ?
C23A C22A 1.381(5) . ?
C35A H35A 0.9300 . ?
C35A C36A 1.387(5) . ?
C35A C34A 1.376(6) . ?
C17A H17D 0.9300 . ?
C17A C16A 1.366(6) . ?
C24A H24A 0.9300 . ?
C10A H10A 0.9300 . ?
C10A C11A 1.388(6) . ?
C10A C9A 1.395(6) . ?
C15A H15D 0.9300 . ?
C15A C16A 1.377(6) . ?
C15A C14A 1.379(5) . ?
C11A H11A 0.9300 . ?
C16A H16A 0.9300 . ?
C33A H33A 0.9300 . ?
C33A C34A 1.383(6) . ?
C7A C8A 1.395(5) . ?
C36A H36A 0.9300 . ?
C22A H22A 0.9300 . ?
C22A C21A 1.385(5) . ?
C21A H21A 0.9300 . ?
C4A H4A 0.9300 . ?
C34A H34A 0.9300 . ?
C14A H14D 0.9300 . ?
C9A H9A 0.9300 . ?
C9A C8A 1.386(5) . ?
C8A H8A 0.9300 . ?
O1D C4D 1.501(9) . ?
O1D C1D 1.394(9) . ?
C2D H2DA 0.9700 . ?
C2D H2DB 0.9700 . ?
C2D C1D 1.437(11) . ?
C2D C3D 1.512(11) . ?
C4D H4DA 0.9700 . ?
C4D H4DB 0.9700 . ?
C4D C3D 1.532(11) . ?
C1D H1DA 0.9700 . ?
C1D H1DB 0.9700 . ?
C3D H3DA 0.9700 . ?
C3D H3DB 0.9700 . ?
O1F C1F 1.524(14) . ?
O1F C4F 1.434(14) . ?
C1F H1FA 0.9700 . ?
C1F H1FB 0.9700 . ?
C1F C2F 1.397(15) . ?
C2F H2FA 0.9700 . ?
C2F H2FB 0.9700 . ?
C2F C3F 1.430(16) . ?
C3F H3FA 0.9700 . ?
C3F H3FB 0.9700 . ?
C3F C4F 1.577(15) . ?
C4F H4FA 0.9700 . ?
C4F H4FB 0.9700 . ?
C2AA H2AA 0.9700 . ?
C2AA H2AB 0.9700 . ?
C2AA H2AC 0.9700 . ?
C2AA H2AD 0.9700 . ?
C2AA C1AA 1.491(7) . ?
C2AA O1E 1.406(7) . ?
C2AA C5F 1.406(7) . ?
C0AA H0AA 0.9700 . ?
C0AA H0AB 0.9700 . ?
C0AA H0AC 0.9700 . ?
C0AA H0AD 0.9700 . ?
C0AA C1AA 1.506(6) . ?
C0AA C1E 1.443(10) . ?
C0AA O0AA 1.655(15) . ?
C1AA H1AA 0.9700 . ?
C1AA H1AB 0.9700 . ?
O1E C1E 1.523(10) . ?
C1E H1EA 0.9700 . ?
C1E H1EB 0.9700 . ?
O0AA C5F 1.382(13) . ?
C5F H5FA 0.9700 . ?
C5F H5FB 0.9700 . ?
O1C C2C 1.422(7) . ?
O1C C5C 1.432(6) . ?
C2C H2CA 0.9700 . ?
C2C H2CB 0.9700 . ?
C2C C3C 1.505(8) . ?
C3C H3CA 0.9700 . ?
C3C H3CB 0.9700 . ?
C3C C4C 1.478(7) . ?
C4C H4CA 0.9700 . ?
C4C H4CB 0.9700 . ?
C4C C5C 1.501(7) . ?
C5C H5CA 0.9700 . ?
C5C H5CB 0.9700 . ?
O1B C1B 1.341(8) . ?
O1B C4B 1.370(9) . ?
C2B H2BA 0.9700 . ?
C2B H2BB 0.9700 . ?
C2B C1B 1.555(11) . ?
C2B C3B 1.426(13) . ?
C1B H1BA 0.9700 . ?
C1B H1BB 0.9700 . ?
C3B H3BA 0.9700 . ?
C3B H3BB 0.9700 . ?
C3B C4B 1.387(11) . ?
C4B H4BA 0.9700 . ?
C4B H4BB 0.9700 . ?
O1G C1G 1.590(19) . ?
O1G C4G 1.437(19) . ?
C1G H1GA 0.9700 . ?
C1G H1GB 0.9700 . ?
C1G C2G 1.43(2) . ?
C2G H2GA 0.9700 . ?
C2G H2GB 0.9700 . ?
C2G C3G 1.50(2) . ?
C3G H3GA 0.9700 . ?
C3G H3GB 0.9700 . ?
C3G C4G 1.48(2) . ?
C4G H4GA 0.9700 . ?
C4G H4GB 0.9700 . ?
